data_2242887
loop_
_publ_author_name
'Ivantcova, Polina M.'
'Sokolov, Mikhail N.'
'Kudryavtsev, Konstantin V.'
'Churakov, Andrei V.'

_publ_section_title
;
 Crystal structure of
 4-[(1<i>R</i>,2<i>S</i>,5<i>R</i>)-2-isopropyl-5-methylcyclohexyl]
 2-methyl
 (2<i>S</i>,4<i>S</i>,5<i>R</i>)-1-[(2<i>S</i>,3<i>R</i>,5<i>R</i>)-5-methoxycarbonyl-2-(2-methylphenyl)pyrrolidine-3-carbonyl]-5-(2-methylphenyl)pyrrolidine-2,4-dicarboxylate
;
_journal_coeditor_code EB2015
_journal_issue 5
_journal_name_full 'Acta Crystallographica Section E'
_journal_page_first 537
_journal_page_last 539
_journal_paper_doi 10.1107/S2056989019004079
_journal_volume 75
_journal_year 2019
_chemical_absolute_configuration syn
_chemical_formula_iupac 'C38 H50 N2 O7'
_chemical_formula_moiety 'C38 H50 N2 O7'
_chemical_formula_sum 'C38 H50 N2 O7'
_chemical_formula_weight 646.80
_chemical_name_systematic
;4-[(1<i>R</i>,2<i>S</i>,5<i>R</i>)-2-Isopropyl-5-methylcyclohexyl]
2-methyl
(2<i>S</i>,4<i>S</i>,5<i>R</i>)-1-[(2<i>S</i>,3<i>R</i>,5<i>R</i>)-5-methoxycarbonyl-2-(2-methylphenyl)pyrrolidine-3-carbonyl]-5-(2-methylphenyl)pyrrolidine-2,4-dicarboxylate
;
_space_group_IT_number 19
_symmetry_cell_setting orthorhombic
_symmetry_space_group_name_Hall 'P 2ac 2ab'
_symmetry_space_group_name_H-M 'P 21 21 21'
_atom_sites_solution_hydrogens mixed
_atom_sites_solution_primary direct
_atom_sites_solution_secondary difmap
_audit_creation_method SHELXL-97
_cell_angle_alpha 90.00
_cell_angle_beta 90.00
_cell_angle_gamma 90.00
_cell_formula_units_Z 4
_cell_length_a 10.993(8)
_cell_length_b 13.198(10)
_cell_length_c 23.799(19)
_cell_measurement_reflns_used 2257
_cell_measurement_temperature 150(2)
_cell_measurement_theta_max 20.404
_cell_measurement_theta_min 2.409
_cell_volume 3453(5)
_computing_cell_refinement
;
SAINT (Bruker, 2008)
;
_computing_data_collection
;
<i>APEX2</i> (Bruker, 2008)
;
_computing_data_reduction
;
SAINT (Bruker, 2008)
;
_computing_molecular_graphics
;
SHELXTL (Sheldrick, 2008)
;
_computing_publication_material
;
SHELXTL (Sheldrick, 2008)
;
_computing_structure_refinement
;
SHELXTL (Sheldrick, 2008)
;
_computing_structure_solution
;
SHELXTL (Sheldrick, 2008)
;
_diffrn_ambient_temperature 150(2)
_diffrn_measured_fraction_theta_full 0.999
_diffrn_measured_fraction_theta_max 0.999
_diffrn_measurement_device_type 'Bruker SMART APEXII'
_diffrn_measurement_method \w
_diffrn_radiation_monochromator graphite
_diffrn_radiation_source 'fine-focus sealed tube'
_diffrn_radiation_type MoK\a
_diffrn_radiation_wavelength 0.71073
_diffrn_reflns_av_R_equivalents 0.1693
_diffrn_reflns_av_sigmaI/netI 0.1140
_diffrn_reflns_limit_h_max 13
_diffrn_reflns_limit_h_min -13
_diffrn_reflns_limit_k_max 15
_diffrn_reflns_limit_k_min -15
_diffrn_reflns_limit_l_max 28
_diffrn_reflns_limit_l_min -27
_diffrn_reflns_number 19713
_diffrn_reflns_theta_full 25.05
_diffrn_reflns_theta_max 25.05
_diffrn_reflns_theta_min 2.30
_diffrn_standards_decay_% 0
_exptl_absorpt_coefficient_mu 0.085
_exptl_absorpt_correction_T_max 0.9966
_exptl_absorpt_correction_T_min 0.9587
_exptl_absorpt_correction_type multi-scan
_exptl_absorpt_process_details
;
(SADABS; Bruker, 2008)
;
_exptl_crystal_colour colourless
_exptl_crystal_density_diffrn 1.244
_exptl_crystal_density_method 'not measured'
_exptl_crystal_description needle
_exptl_crystal_F_000 1392
_exptl_crystal_size_max 0.50
_exptl_crystal_size_mid 0.10
_exptl_crystal_size_min 0.04
_refine_diff_density_max 0.191
_refine_diff_density_min -0.206
_refine_ls_extinction_coef 0.0035(7)
_refine_ls_extinction_expression Fc^*^=kFc[1+0.001xFc^2^\l^3^/sin(2\q)]^-1/4^
_refine_ls_extinction_method
;
SHELXTL (Sheldrick, 2008)
;
_refine_ls_goodness_of_fit_ref 1.027
_refine_ls_hydrogen_treatment mixed
_refine_ls_matrix_type full
_refine_ls_number_parameters 436
_refine_ls_number_reflns 3438
_refine_ls_number_restraints 0
_refine_ls_restrained_S_all 1.027
_refine_ls_R_factor_all 0.1295
_refine_ls_R_factor_gt 0.0599
_refine_ls_shift/su_max 0.000
_refine_ls_shift/su_mean 0.000
_refine_ls_structure_factor_coef Fsqd
_refine_ls_weighting_details 'calc w=1/[\s^2^(Fo^2^)+(0.0294P)^2^+0.0000P] where P=(Fo^2^+2Fc^2^)/3'
_refine_ls_weighting_scheme calc
_refine_ls_wR_factor_gt 0.0918
_refine_ls_wR_factor_ref 0.1129
_reflns_number_gt 1990
_reflns_number_total 3438
_reflns_threshold_expression I>2\s(I)
_cod_data_source_file eb2015sup1.cif
_cod_data_source_block I
_cod_database_code 2242887

loop_
_symmetry_equiv_pos_as_xyz
'x, y, z'
'-x+1/2, -y, z+1/2'
'-x, y+1/2, -z+1/2'
'x+1/2, -y+1/2, -z'

loop_
_atom_site_type_symbol
_atom_site_label
_atom_site_fract_x
_atom_site_fract_y
_atom_site_fract_z
_atom_site_U_iso_or_equiv
_atom_site_adp_type
_atom_site_calc_flag
_atom_site_refinement_flags
_atom_site_occupancy
_atom_site_symmetry_multiplicity
N N1 0.3110(4) 0.8167(3) 0.43708(16) 0.0312(10) Uani d . 1 1
N N2 0.4319(4) 1.1224(3) 0.4206(2) 0.0436(12) Uani d . 1 1
H H11 0.407(6) 1.116(5) 0.457(3) 0.10(3) Uiso d . 1 1
O O1 0.1121(3) 0.5592(3) 0.37321(14) 0.0422(9) Uani d . 1 1
O O2 0.0621(4) 0.6760(3) 0.30922(16) 0.0501(11) Uani d . 1 1
O O3 0.2308(3) 0.7761(3) 0.58012(14) 0.0464(10) Uani d . 1 1
O O4 0.3899(3) 0.7031(3) 0.53704(15) 0.0442(9) Uani d . 1 1
O O5 0.4036(3) 0.9273(2) 0.49501(14) 0.0403(9) Uani d . 1 1
O O6 0.7399(3) 1.1224(3) 0.47147(16) 0.0510(10) Uani d . 1 1
O O7 0.5675(3) 1.1762(3) 0.51165(17) 0.0573(12) Uani d . 1 1
C C1 0.2786(4) 0.7736(4) 0.3819(2) 0.0334(12) Uani d . 1 1
H H1 0.2707 0.8293 0.3537 0.040 Uiso calc R 1 1
C C2 0.1512(4) 0.7294(4) 0.3953(2) 0.0349(13) Uani d . 1 1
H H2 0.0931 0.7877 0.3943 0.042 Uiso calc R 1 1
C C3 0.1600(4) 0.6968(4) 0.4560(2) 0.0358(13) Uani d . 1 1
H H3A 0.2042 0.6318 0.4596 0.043 Uiso calc R 1 1
H H3B 0.0784 0.6897 0.4731 0.043 Uiso calc R 1 1
C C4 0.2309(4) 0.7833(4) 0.48281(19) 0.0341(13) Uani d . 1 1
H H4 0.1733 0.8393 0.4923 0.041 Uiso calc R 1 1
C C5 0.3734(4) 0.6966(4) 0.3617(2) 0.0325(12) Uani d . 1 1
C C6 0.3970(5) 0.6843(4) 0.3047(2) 0.0378(13) Uani d . 1 1
C C7 0.4838(5) 0.6134(4) 0.2886(2) 0.0454(15) Uani d . 1 1
H H7 0.5010 0.6046 0.2498 0.054 Uiso calc R 1 1
C C8 0.5454(5) 0.5555(5) 0.3274(2) 0.0482(15) Uani d . 1 1
H H8 0.6047 0.5078 0.3154 0.058 Uiso calc R 1 1
C C9 0.5203(5) 0.5676(4) 0.3839(2) 0.0469(15) Uani d . 1 1
H H9 0.5608 0.5272 0.4111 0.056 Uiso calc R 1 1
C C10 0.4355(4) 0.6392(4) 0.4004(2) 0.0393(13) Uani d . 1 1
H H10 0.4199 0.6488 0.4393 0.047 Uiso calc R 1 1
C C11 0.1050(5) 0.6535(4) 0.3537(2) 0.0347(13) Uani d . 1 1
C C12 0.2549(5) 0.4131(4) 0.3088(2) 0.0519(16) Uani d . 1 1
H H12 0.2946 0.4681 0.3312 0.062 Uiso calc R 1 1
C C13 0.3418(6) 0.3231(5) 0.3088(3) 0.074(2) Uani d . 1 1
H H13A 0.3423 0.2917 0.3461 0.111 Uiso calc R 1 1
H H13B 0.4240 0.3464 0.2995 0.111 Uiso calc R 1 1
H H13C 0.3150 0.2734 0.2809 0.111 Uiso calc R 1 1
C C14 0.2384(6) 0.4538(5) 0.2488(2) 0.0645(18) Uani d . 1 1
H H14A 0.3182 0.4697 0.2327 0.097 Uiso calc R 1 1
H H14B 0.1886 0.5154 0.2498 0.097 Uiso calc R 1 1
H H14C 0.1981 0.4024 0.2257 0.097 Uiso calc R 1 1
C C15 -0.2423(5) 0.3419(4) 0.3906(3) 0.0611(18) Uani d . 1 1
H H15A -0.2895 0.2858 0.3748 0.092 Uiso calc R 1 1
H H15B -0.2943 0.4019 0.3940 0.092 Uiso calc R 1 1
H H15C -0.2118 0.3227 0.4278 0.092 Uiso calc R 1 1
C C16 0.2962(5) 0.7515(4) 0.5349(2) 0.0357(13) Uani d . 1 1
C C17 0.2759(5) 0.7423(5) 0.6340(2) 0.0579(17) Uani d . 1 1
H H17A 0.2106 0.7463 0.6619 0.087 Uiso calc R 1 1
H H17B 0.3437 0.7857 0.6457 0.087 Uiso calc R 1 1
H H17C 0.3041 0.6721 0.6310 0.087 Uiso calc R 1 1
C C18 0.3889(5) 0.8945(4) 0.4471(2) 0.0334(12) Uani d . 1 1
C C19 0.3782(4) 1.0456(4) 0.3845(2) 0.0376(13) Uani d . 1 1
H H19 0.3982 1.0647 0.3449 0.045 Uiso calc R 1 1
C C20 0.4485(4) 0.9445(4) 0.3976(2) 0.0378(13) Uani d . 1 1
H H20 0.4506 0.8986 0.3642 0.045 Uiso calc R 1 1
C C21 0.5763(4) 0.9835(4) 0.4127(2) 0.0437(15) Uani d . 1 1
H H21A 0.6346 0.9690 0.3820 0.052 Uiso calc R 1 1
H H21B 0.6060 0.9513 0.4476 0.052 Uiso calc R 1 1
C C22 0.5611(5) 1.0986(4) 0.4208(2) 0.0412(14) Uani d . 1 1
H H22 0.5995 1.1335 0.3880 0.049 Uiso calc R 1 1
C C23 0.6197(5) 1.1381(4) 0.4736(3) 0.0430(14) Uani d . 1 1
C C24 0.8099(5) 1.1593(5) 0.5196(3) 0.0618(18) Uani d . 1 1
H H24A 0.8920 1.1779 0.5073 0.093 Uiso calc R 1 1
H H24B 0.8152 1.1059 0.5481 0.093 Uiso calc R 1 1
H H24C 0.7695 1.2188 0.5356 0.093 Uiso calc R 1 1
C C25 0.2412(4) 1.0401(3) 0.3886(2) 0.0349(13) Uani d . 1 1
C C26 0.1694(5) 1.0283(4) 0.3403(2) 0.0381(13) Uani d . 1 1
C C27 0.0444(5) 1.0164(4) 0.3473(3) 0.0551(17) Uani d . 1 1
H H27 -0.0051 1.0071 0.3150 0.066 Uiso calc R 1 1
C C28 -0.0096(6) 1.0178(4) 0.3992(4) 0.066(2) Uani d . 1 1
H H28 -0.0951 1.0091 0.4025 0.080 Uiso calc R 1 1
C C29 0.0595(6) 1.0314(5) 0.4460(3) 0.0619(19) Uani d . 1 1
H H29 0.0223 1.0322 0.4821 0.074 Uiso calc R 1 1
C C30 0.1839(5) 1.0443(4) 0.4410(2) 0.0478(15) Uani d . 1 1
H H30 0.2313 1.0562 0.4738 0.057 Uiso calc R 1 1
C C31 0.2218(5) 1.0293(4) 0.2826(2) 0.0540(17) Uani d . 1 1
H H31A 0.1569 1.0182 0.2551 0.081 Uiso calc R 1 1
H H31B 0.2827 0.9754 0.2792 0.081 Uiso calc R 1 1
H H31C 0.2604 1.0951 0.2755 0.081 Uiso calc R 1 1
C C32 0.3347(5) 0.7466(4) 0.2601(2) 0.0518(16) Uani d . 1 1
H H32A 0.2468 0.7472 0.2671 0.078 Uiso calc R 1 1
H H32B 0.3509 0.7170 0.2231 0.078 Uiso calc R 1 1
H H32C 0.3659 0.8161 0.2612 0.078 Uiso calc R 1 1
C C44 0.0484(5) 0.4778(4) 0.3427(2) 0.0407(14) Uani d . 1 1
H H44A 0.0258 0.5020 0.3043 0.049 Uiso calc R 1 1
C C45 0.1339(5) 0.3885(4) 0.3380(2) 0.0451(14) Uani d . 1 1
H H45 0.1538 0.3664 0.3771 0.054 Uiso calc R 1 1
C C46 0.0616(5) 0.3019(4) 0.3104(2) 0.0557(17) Uani d . 1 1
H H46A 0.0371 0.3220 0.2720 0.067 Uiso calc R 1 1
H H46B 0.1137 0.2409 0.3075 0.067 Uiso calc R 1 1
C C47 -0.0515(5) 0.2770(4) 0.3450(3) 0.0550(16) Uani d . 1 1
H H47A -0.0964 0.2213 0.3264 0.066 Uiso calc R 1 1
H H47B -0.0260 0.2528 0.3825 0.066 Uiso calc R 1 1
C C48 -0.1351(5) 0.3657(4) 0.3520(2) 0.0468(15) Uani d . 1 1
H H48 -0.1676 0.3849 0.3142 0.056 Uiso calc R 1 1
C C49 -0.0645(5) 0.4561(4) 0.3758(2) 0.0426(14) Uani d . 1 1
H H49C -0.1175 0.5168 0.3755 0.051 Uiso calc R 1 1
H H49A -0.0421 0.4418 0.4153 0.051 Uiso calc R 1 1

loop_
_atom_site_aniso_label
_atom_site_aniso_U_11
_atom_site_aniso_U_22
_atom_site_aniso_U_33
_atom_site_aniso_U_12
_atom_site_aniso_U_13
_atom_site_aniso_U_23
N1 0.032(2) 0.026(3) 0.035(2) -0.003(2) 0.002(2) 0.0005(19)
N2 0.036(3) 0.038(3) 0.056(3) -0.003(2) -0.008(3) -0.002(3)
O1 0.050(2) 0.028(2) 0.048(2) -0.0019(18) -0.012(2) -0.0016(17)
O2 0.064(3) 0.035(2) 0.051(2) -0.006(2) -0.018(2) 0.0069(19)
O3 0.044(2) 0.060(3) 0.036(2) 0.0077(19) 0.006(2) 0.0026(18)
O4 0.042(2) 0.040(2) 0.050(2) 0.0087(19) -0.005(2) 0.0033(17)
O5 0.047(2) 0.033(2) 0.041(2) -0.0036(17) 0.002(2) -0.0061(17)
O6 0.044(2) 0.051(3) 0.058(3) -0.0057(19) -0.005(2) -0.011(2)
O7 0.045(3) 0.068(3) 0.059(3) -0.001(2) 0.002(2) -0.018(2)
C1 0.032(3) 0.033(3) 0.036(3) -0.006(2) 0.001(3) -0.002(2)
C2 0.031(3) 0.035(3) 0.039(3) 0.004(2) -0.001(3) 0.000(3)
C3 0.029(3) 0.036(3) 0.043(3) -0.005(2) 0.002(3) 0.001(3)
C4 0.026(3) 0.036(3) 0.040(3) 0.002(2) 0.001(3) -0.002(2)
C5 0.031(3) 0.030(3) 0.036(3) -0.005(2) 0.001(3) 0.000(2)
C6 0.034(3) 0.041(4) 0.039(3) -0.007(3) 0.000(3) 0.001(3)
C7 0.040(3) 0.054(4) 0.042(3) 0.004(3) 0.009(3) -0.004(3)
C8 0.037(3) 0.053(4) 0.055(4) 0.009(3) 0.001(3) -0.010(3)
C9 0.039(3) 0.047(4) 0.055(4) 0.007(3) -0.003(3) -0.001(3)
C10 0.028(3) 0.044(4) 0.045(3) 0.002(3) -0.004(3) -0.006(3)
C11 0.024(3) 0.031(4) 0.049(3) 0.003(2) 0.003(3) 0.006(3)
C12 0.055(4) 0.049(4) 0.052(4) 0.004(3) 0.005(3) -0.014(3)
C13 0.069(5) 0.056(5) 0.097(5) 0.013(4) 0.018(4) -0.013(4)
C14 0.063(4) 0.079(5) 0.052(4) -0.006(4) 0.009(4) -0.013(3)
C15 0.062(4) 0.045(4) 0.076(4) -0.012(3) -0.008(4) 0.008(3)
C16 0.033(3) 0.034(3) 0.041(3) -0.004(3) 0.003(3) 0.006(3)
C17 0.061(4) 0.079(5) 0.034(3) 0.007(3) 0.000(3) 0.005(3)
C18 0.031(3) 0.029(3) 0.040(3) 0.004(3) 0.001(3) -0.001(3)
C19 0.038(3) 0.036(4) 0.039(3) 0.001(3) -0.001(3) 0.002(3)
C20 0.034(3) 0.033(3) 0.047(3) -0.002(2) 0.009(3) -0.010(3)
C21 0.035(3) 0.040(4) 0.056(4) -0.010(2) 0.006(3) -0.008(3)
C22 0.045(3) 0.031(4) 0.047(3) -0.014(3) 0.001(3) 0.001(3)
C23 0.036(3) 0.036(4) 0.057(4) -0.004(3) 0.002(3) -0.002(3)
C24 0.043(4) 0.076(5) 0.066(4) 0.000(3) -0.007(4) -0.019(3)
C25 0.035(3) 0.022(3) 0.048(3) 0.002(2) 0.004(3) 0.003(2)
C26 0.031(3) 0.028(3) 0.055(4) -0.001(2) -0.001(3) 0.001(3)
C27 0.040(4) 0.042(4) 0.084(5) 0.001(3) -0.002(4) -0.002(3)
C28 0.033(4) 0.042(4) 0.124(7) 0.007(3) 0.015(5) 0.019(4)
C29 0.048(4) 0.055(5) 0.083(5) 0.021(3) 0.018(4) 0.019(4)
C30 0.047(4) 0.040(4) 0.056(4) 0.012(3) 0.007(3) 0.010(3)
C31 0.050(4) 0.052(4) 0.060(4) 0.005(3) -0.011(3) -0.016(3)
C32 0.054(4) 0.053(4) 0.048(3) 0.009(3) 0.009(3) 0.002(3)
C44 0.049(4) 0.028(3) 0.044(3) -0.004(3) -0.011(3) -0.005(3)
C45 0.044(3) 0.040(4) 0.051(3) 0.003(3) -0.004(3) -0.007(3)
C46 0.063(4) 0.038(4) 0.066(4) -0.002(3) 0.000(4) -0.013(3)
C47 0.066(4) 0.034(4) 0.065(4) -0.011(3) -0.015(4) -0.004(3)
C48 0.044(4) 0.038(4) 0.058(4) -0.003(3) -0.010(3) 0.010(3)
C49 0.048(3) 0.030(3) 0.050(3) 0.002(3) -0.006(3) 0.005(3)

loop_
_atom_type_symbol
_atom_type_description
_atom_type_scat_dispersion_real
_atom_type_scat_dispersion_imag
_atom_type_scat_source
C C 0.0033 0.0016 'International Tables Vol C Tables 4.2.6.8 and 6.1.1.4'
H H 0.0000 0.0000 'International Tables Vol C Tables 4.2.6.8 and 6.1.1.4'
N N 0.0061 0.0033 'International Tables Vol C Tables 4.2.6.8 and 6.1.1.4'
O O 0.0106 0.0060 'International Tables Vol C Tables 4.2.6.8 and 6.1.1.4'

loop_
_geom_angle_atom_site_label_1
_geom_angle_atom_site_label_2
_geom_angle_atom_site_label_3
_geom_angle
C18 N1 C4 118.4(4)
C18 N1 C1 126.9(4)
C4 N1 C1 113.5(4)
C19 N2 C22 104.4(4)
C19 N2 H11 112(4)
C22 N2 H11 106(4)
C11 O1 C44 118.8(4)
C16 O3 C17 117.1(4)
C23 O6 C24 116.0(5)
N1 C1 C5 111.8(4)
N1 C1 C2 100.4(4)
C5 C1 C2 115.4(4)
N1 C1 H1 109.6
C5 C1 H1 109.6
C2 C1 H1 109.6
C11 C2 C3 117.6(4)
C11 C2 C1 115.0(4)
C3 C2 C1 104.2(4)
C11 C2 H2 106.4
C3 C2 H2 106.4
C1 C2 H2 106.4
C2 C3 C4 102.7(4)
C2 C3 H3A 111.2
C4 C3 H3A 111.2
C2 C3 H3B 111.2
C4 C3 H3B 111.2
H3A C3 H3B 109.1
N1 C4 C16 114.4(4)
N1 C4 C3 102.8(4)
C16 C4 C3 112.6(4)
N1 C4 H4 109.0
C16 C4 H4 109.0
C3 C4 H4 109.0
C10 C5 C6 119.8(5)
C10 C5 C1 119.4(4)
C6 C5 C1 120.7(5)
C5 C6 C7 118.4(5)
C5 C6 C32 122.6(5)
C7 C6 C32 119.0(5)
C8 C7 C6 121.8(5)
C8 C7 H7 119.1
C6 C7 H7 119.1
C7 C8 C9 119.4(5)
C7 C8 H8 120.3
C9 C8 H8 120.3
C8 C9 C10 119.3(5)
C8 C9 H9 120.3
C10 C9 H9 120.3
C5 C10 C9 121.3(5)
C5 C10 H10 119.4
C9 C10 H10 119.4
O2 C11 O1 124.3(5)
O2 C11 C2 123.6(5)
O1 C11 C2 112.0(5)
C13 C12 C45 112.2(5)
C13 C12 C14 110.3(5)
C45 C12 C14 113.1(5)
C13 C12 H12 107.0
C45 C12 H12 107.0
C14 C12 H12 107.0
C12 C13 H13A 109.5
C12 C13 H13B 109.5
H13A C13 H13B 109.5
C12 C13 H13C 109.5
H13A C13 H13C 109.5
H13B C13 H13C 109.5
C12 C14 H14A 109.5
C12 C14 H14B 109.5
H14A C14 H14B 109.5
C12 C14 H14C 109.5
H14A C14 H14C 109.5
H14B C14 H14C 109.5
C48 C15 H15A 109.5
C48 C15 H15B 109.5
H15A C15 H15B 109.5
C48 C15 H15C 109.5
H15A C15 H15C 109.5
H15B C15 H15C 109.5
O4 C16 O3 123.5(5)
O4 C16 C4 126.2(5)
O3 C16 C4 110.1(4)
O3 C17 H17A 109.5
O3 C17 H17B 109.5
H17A C17 H17B 109.5
O3 C17 H17C 109.5
H17A C17 H17C 109.5
H17B C17 H17C 109.5
O5 C18 N1 120.7(5)
O5 C18 C20 121.0(5)
N1 C18 C20 118.1(4)
N2 C19 C25 113.6(4)
N2 C19 C20 106.0(4)
C25 C19 C20 115.9(4)
N2 C19 H19 107.0
C25 C19 H19 107.0
C20 C19 H19 107.0
C18 C20 C21 111.3(5)
C18 C20 C19 108.3(4)
C21 C20 C19 102.2(4)
C18 C20 H20 111.6
C21 C20 H20 111.6
C19 C20 H20 111.6
C20 C21 C22 105.1(4)
C20 C21 H21A 110.7
C22 C21 H21A 110.7
C20 C21 H21B 110.7
C22 C21 H21B 110.7
H21A C21 H21B 108.8
N2 C22 C23 110.2(5)
N2 C22 C21 108.5(4)
C23 C22 C21 113.6(5)
N2 C22 H22 108.1
C23 C22 H22 108.1
C21 C22 H22 108.1
O7 C23 O6 124.9(5)
O7 C23 C22 125.3(5)
O6 C23 C22 109.7(5)
O6 C24 H24A 109.5
O6 C24 H24B 109.5
H24A C24 H24B 109.5
O6 C24 H24C 109.5
H24A C24 H24C 109.5
H24B C24 H24C 109.5
C30 C25 C26 118.8(5)
C30 C25 C19 120.3(5)
C26 C25 C19 120.9(5)
C27 C26 C25 118.0(6)
C27 C26 C31 119.6(6)
C25 C26 C31 122.5(5)
C28 C27 C26 122.3(6)
C28 C27 H27 118.9
C26 C27 H27 118.9
C29 C28 C27 119.9(6)
C29 C28 H28 120.0
C27 C28 H28 120.0
C28 C29 C30 119.8(7)
C28 C29 H29 120.1
C30 C29 H29 120.1
C29 C30 C25 121.1(6)
C29 C30 H30 119.4
C25 C30 H30 119.4
C26 C31 H31A 109.5
C26 C31 H31B 109.5
H31A C31 H31B 109.5
C26 C31 H31C 109.5
H31A C31 H31C 109.5
H31B C31 H31C 109.5
C6 C32 H32A 109.5
C6 C32 H32B 109.5
H32A C32 H32B 109.5
C6 C32 H32C 109.5
H32A C32 H32C 109.5
H32B C32 H32C 109.5
O1 C44 C49 105.9(4)
O1 C44 C45 108.1(4)
C49 C44 C45 113.9(4)
O1 C44 H44A 109.6
C49 C44 H44A 109.6
C45 C44 H44A 109.6
C44 C45 C12 114.0(5)
C44 C45 C46 106.9(4)
C12 C45 C46 114.3(5)
C44 C45 H45 107.1
C12 C45 H45 107.1
C46 C45 H45 107.1
C47 C46 C45 110.5(5)
C47 C46 H46A 109.5
C45 C46 H46A 109.5
C47 C46 H46B 109.5
C45 C46 H46B 109.5
H46A C46 H46B 108.1
C48 C47 C46 113.1(5)
C48 C47 H47A 109.0
C46 C47 H47A 109.0
C48 C47 H47B 109.0
C46 C47 H47B 109.0
H47A C47 H47B 107.8
C47 C48 C15 112.3(5)
C47 C48 C49 109.8(4)
C15 C48 C49 109.2(5)
C47 C48 H48 108.5
C15 C48 H48 108.5
C49 C48 H48 108.5
C44 C49 C48 112.0(4)
C44 C49 H49C 109.2
C48 C49 H49C 109.2
C44 C49 H49A 109.2
C48 C49 H49A 109.2
H49C C49 H49A 107.9

loop_
_geom_bond_atom_site_label_1
_geom_bond_atom_site_label_2
_geom_bond_distance
N1 C18 1.357(6)
N1 C4 1.468(6)
N1 C1 1.475(6)
N2 C19 1.453(6)
N2 C22 1.455(7)
N2 H11 0.91(6)
O1 C11 1.331(6)
O1 C44 1.473(6)
O2 C11 1.196(6)
O3 C16 1.333(6)
O3 C17 1.446(6)
O4 C16 1.213(6)
O5 C18 1.231(5)
O6 C23 1.339(6)
O6 C24 1.464(6)
O7 C23 1.185(6)
C1 C5 1.533(7)
C1 C2 1.550(6)
C1 H1 1.0000
C2 C11 1.497(7)
C2 C3 1.511(7)
C2 H2 1.0000
C3 C4 1.523(7)
C3 H3A 0.9900
C3 H3B 0.9900
C4 C16 1.493(7)
C4 H4 1.0000
C5 C10 1.376(7)
C5 C6 1.389(6)
C6 C7 1.391(7)
C6 C32 1.507(7)
C7 C8 1.376(7)
C7 H7 0.9500
C8 C9 1.382(7)
C8 H8 0.9500
C9 C10 1.384(7)
C9 H9 0.9500
C10 H10 0.9500
C12 C13 1.524(8)
C12 C45 1.536(7)
C12 C14 1.537(7)
C12 H12 1.0000
C13 H13A 0.9800
C13 H13B 0.9800
C13 H13C 0.9800
C14 H14A 0.9800
C14 H14B 0.9800
C14 H14C 0.9800
C15 C48 1.527(7)
C15 H15A 0.9800
C15 H15B 0.9800
C15 H15C 0.9800
C17 H17A 0.9800
C17 H17B 0.9800
C17 H17C 0.9800
C18 C20 1.501(7)
C19 C25 1.511(7)
C19 C20 1.573(7)
C19 H19 1.0000
C20 C21 1.538(7)
C20 H20 1.0000
C21 C22 1.540(7)
C21 H21A 0.9900
C21 H21B 0.9900
C22 C23 1.505(7)
C22 H22 1.0000
C24 H24A 0.9800
C24 H24B 0.9800
C24 H24C 0.9800
C25 C30 1.399(7)
C25 C26 1.403(7)
C26 C27 1.393(7)
C26 C31 1.489(8)
C27 C28 1.370(9)
C27 H27 0.9500
C28 C29 1.360(9)
C28 H28 0.9500
C29 C30 1.384(8)
C29 H29 0.9500
C30 H30 0.9500
C31 H31A 0.9800
C31 H31B 0.9800
C31 H31C 0.9800
C32 H32A 0.9800
C32 H32B 0.9800
C32 H32C 0.9800
C44 C49 1.498(7)
C44 C45 1.512(7)
C44 H44A 1.0000
C45 C46 1.539(7)
C45 H45 1.0000
C46 C47 1.525(7)
C46 H46A 0.9900
C46 H46B 0.9900
C47 C48 1.498(8)
C47 H47A 0.9900
C47 H47B 0.9900
C48 C49 1.532(7)
C48 H48 1.0000
C49 H49C 0.9900
C49 H49A 0.9900

loop_
_geom_hbond_atom_site_label_D
_geom_hbond_atom_site_label_H
_geom_hbond_atom_site_label_A
_geom_hbond_site_symmetry_A
_geom_hbond_distance_DH
_geom_hbond_distance_HA
_geom_hbond_distance_DA
_geom_hbond_angle_DHA
C3 H3B O4 4_466 0.99 2.52 3.254(6) 131
C3 H3B O5 4_466 0.99 2.58 3.462(6) 149
C49 H49A O7 4_466 0.99 2.63 3.511(7) 149

loop_
_geom_torsion_atom_site_label_1
_geom_torsion_atom_site_label_2
_geom_torsion_atom_site_label_3
_geom_torsion_atom_site_label_4
_geom_torsion
C18 N1 C1 C5 82.6(6)
C4 N1 C1 C5 -110.1(4)
C18 N1 C1 C2 -154.5(4)
C4 N1 C1 C2 12.8(5)
N1 C1 C2 C11 -163.0(4)
C5 C1 C2 C11 -42.6(6)
N1 C1 C2 C3 -32.9(5)
C5 C1 C2 C3 87.5(5)
C11 C2 C3 C4 169.7(4)
C1 C2 C3 C4 41.1(5)
C18 N1 C4 C16 -57.3(6)
C1 N1 C4 C16 134.2(4)
C18 N1 C4 C3 -179.7(4)
C1 N1 C4 C3 11.9(5)
C2 C3 C4 N1 -32.2(5)
C2 C3 C4 C16 -155.7(4)
N1 C1 C5 C10 31.8(6)
C2 C1 C5 C10 -82.1(6)
N1 C1 C5 C6 -148.2(4)
C2 C1 C5 C6 97.8(6)
C10 C5 C6 C7 0.0(8)
C1 C5 C6 C7 -179.9(5)
C10 C5 C6 C32 -178.4(5)
C1 C5 C6 C32 1.7(8)
C5 C6 C7 C8 0.4(8)
C32 C6 C7 C8 178.8(5)
C6 C7 C8 C9 0.3(9)
C7 C8 C9 C10 -1.4(9)
C6 C5 C10 C9 -1.1(8)
C1 C5 C10 C9 178.9(4)
C8 C9 C10 C5 1.8(8)
C44 O1 C11 O2 -9.1(7)
C44 O1 C11 C2 167.9(4)
C3 C2 C11 O2 158.3(5)
C1 C2 C11 O2 -78.4(6)
C3 C2 C11 O1 -18.7(6)
C1 C2 C11 O1 104.6(5)
C17 O3 C16 O4 -0.1(7)
C17 O3 C16 C4 174.5(4)
N1 C4 C16 O4 -39.9(7)
C3 C4 C16 O4 76.9(6)
N1 C4 C16 O3 145.6(4)
C3 C4 C16 O3 -97.5(5)
C4 N1 C18 O5 9.4(7)
C1 N1 C18 O5 176.1(5)
C4 N1 C18 C20 -165.7(4)
C1 N1 C18 C20 1.0(7)
C22 N2 C19 C25 166.6(4)
C22 N2 C19 C20 38.2(5)
O5 C18 C20 C21 36.7(7)
N1 C18 C20 C21 -148.3(4)
O5 C18 C20 C19 -74.8(6)
N1 C18 C20 C19 100.2(5)
N2 C19 C20 C18 85.9(5)
C25 C19 C20 C18 -41.1(6)
N2 C19 C20 C21 -31.7(5)
C25 C19 C20 C21 -158.6(5)
C18 C20 C21 C22 -102.5(5)
C19 C20 C21 C22 12.9(5)
C19 N2 C22 C23 -154.8(4)
C19 N2 C22 C21 -29.9(6)
C20 C21 C22 N2 9.5(6)
C20 C21 C22 C23 132.5(5)
C24 O6 C23 O7 -2.5(8)
C24 O6 C23 C22 178.5(4)
N2 C22 C23 O7 5.4(8)
C21 C22 C23 O7 -116.6(6)
N2 C22 C23 O6 -175.6(4)
C21 C22 C23 O6 62.4(6)
N2 C19 C25 C30 -43.5(6)
C20 C19 C25 C30 79.5(6)
N2 C19 C25 C26 138.0(5)
C20 C19 C25 C26 -99.0(6)
C30 C25 C26 C27 -3.1(7)
C19 C25 C26 C27 175.4(5)
C30 C25 C26 C31 176.2(5)
C19 C25 C26 C31 -5.3(7)
C25 C26 C27 C28 1.2(8)
C31 C26 C27 C28 -178.1(5)
C26 C27 C28 C29 0.3(9)
C27 C28 C29 C30 0.2(9)
C28 C29 C30 C25 -2.2(9)
C26 C25 C30 C29 3.6(7)
C19 C25 C30 C29 -174.9(5)
C11 O1 C44 C49 -102.4(5)
C11 O1 C44 C45 135.1(5)
O1 C44 C45 C12 -57.3(6)
C49 C44 C45 C12 -174.7(4)
O1 C44 C45 C46 175.4(4)
C49 C44 C45 C46 58.0(6)
C13 C12 C45 C44 175.8(5)
C14 C12 C45 C44 -58.7(6)
C13 C12 C45 C46 -60.9(6)
C14 C12 C45 C46 64.6(6)
C44 C45 C46 C47 -57.6(6)
C12 C45 C46 C47 175.3(5)
C45 C46 C47 C48 58.6(6)
C46 C47 C48 C15 -175.3(4)
C46 C47 C48 C49 -53.6(6)
O1 C44 C49 C48 -174.8(4)
C45 C44 C49 C48 -56.2(6)
C47 C48 C49 C44 51.4(6)
C15 C48 C49 C44 174.9(4)

_cod_database_fobs_code 2242887
